data_2237647
loop_
_publ_author_name
'Zhu, Yi'
'Zhang, Ming-Xing'
'Yang, Shan-Shan'
'Xiao, Feng'
'Zhang, Xiao-Ping'
'Gao, Yuan-Yuan'
'Li, Bing-Jie'
'Huang, Kun-Lin'

_publ_section_title
;
 Poly[diaqua[\m~6~-4,4'-(1,4-phenylene)bis(2,6-dimethylpyridine-3,5-dicarboxylato)]dilead(II)]
;
_journal_coeditor_code IM2422
_journal_issue 4
_journal_name_full 'Acta Crystallographica Section E'
_journal_page_first m232
_journal_page_last m233
_journal_paper_doi 10.1107/S1600536813007733
_journal_volume 69
_journal_year 2013
_chemical_formula_iupac '[Pb2 (C24 H16 N2 O8) (H2 O1)2]'
_chemical_formula_moiety 'C24 H20 N2 O10 Pb2'
_chemical_formula_sum 'C24 H20 N2 O10 Pb2'
_chemical_formula_weight 910.80
_chemical_name_systematic Poly[diaqua[\m~6~-4,4'-(1,4-phenylene)bis(2,6-dimethylpyridine-3,5-dicarboxylato)]dilead(II)]
_space_group_IT_number 2
_symmetry_cell_setting triclinic
_symmetry_space_group_name_Hall '-P 1'
_symmetry_space_group_name_H-M 'P -1'
_atom_sites_solution_hydrogens geom
_atom_sites_solution_primary direct
_atom_sites_solution_secondary difmap
_audit_creation_method SHELXL-97
_cell_angle_alpha 79.202(2)
_cell_angle_beta 71.683(2)
_cell_angle_gamma 85.494(3)
_cell_formula_units_Z 1
_cell_length_a 7.2182(12)
_cell_length_b 9.0635(14)
_cell_length_c 9.9589(15)
_cell_measurement_reflns_used 1580
_cell_measurement_temperature 298(2)
_cell_measurement_theta_max 23.111
_cell_measurement_theta_min 2.675
_cell_volume 607.43(17)
_computing_cell_refinement 'SAINT-Plus (Bruker, 2008)'
_computing_data_collection 'APEX2 (Bruker, 2010)'
_computing_data_reduction 'SAINT-Plus (Bruker, 2008)'
_computing_molecular_graphics 'SHELXTL (Sheldrick, 2008)'
_computing_publication_material 'PLATON (Spek, 2009)'
_computing_structure_refinement 'SHELXL97 (Sheldrick, 2008)'
_computing_structure_solution 'SHELXS97 (Sheldrick, 2008)'
_diffrn_ambient_temperature 298(2)
_diffrn_measured_fraction_theta_full 0.982
_diffrn_measured_fraction_theta_max 0.982
_diffrn_measurement_device_type 'Bruker SMART APEXII CCD'
_diffrn_measurement_method 'phi and omega scans'
_diffrn_radiation_monochromator graphite
_diffrn_radiation_source 'fine-focus sealed tube'
_diffrn_radiation_type MoK\a
_diffrn_radiation_wavelength 0.71073
_diffrn_reflns_av_R_equivalents 0.0147
_diffrn_reflns_av_sigmaI/netI 0.0298
_diffrn_reflns_limit_h_max 8
_diffrn_reflns_limit_h_min -8
_diffrn_reflns_limit_k_max 10
_diffrn_reflns_limit_k_min -10
_diffrn_reflns_limit_l_max 11
_diffrn_reflns_limit_l_min -10
_diffrn_reflns_number 3168
_diffrn_reflns_theta_full 25.02
_diffrn_reflns_theta_max 25.02
_diffrn_reflns_theta_min 2.19
_diffrn_standards_decay_% 0
_diffrn_standards_interval_count 0
_diffrn_standards_interval_time 0
_diffrn_standards_number 0
_exptl_absorpt_coefficient_mu 13.903
_exptl_absorpt_correction_T_max 0.1422
_exptl_absorpt_correction_T_min 0.1287
_exptl_absorpt_correction_type multi-scan
_exptl_absorpt_process_details '(SADABS; Sheldrick, 2003)'
_exptl_crystal_colour colorless
_exptl_crystal_density_diffrn 2.490
_exptl_crystal_density_method 'not measured'
_exptl_crystal_description block
_exptl_crystal_F_000 422
_exptl_crystal_size_max 0.25
_exptl_crystal_size_mid 0.23
_exptl_crystal_size_min 0.23
_refine_diff_density_max 1.148
_refine_diff_density_min -1.155
_refine_ls_extinction_method none
_refine_ls_goodness_of_fit_ref 1.012
_refine_ls_hydrogen_treatment constr
_refine_ls_matrix_type full
_refine_ls_number_parameters 174
_refine_ls_number_reflns 2119
_refine_ls_number_restraints 0
_refine_ls_restrained_S_all 1.012
_refine_ls_R_factor_all 0.0260
_refine_ls_R_factor_gt 0.0221
_refine_ls_shift/su_max 0.000
_refine_ls_shift/su_mean 0.000
_refine_ls_structure_factor_coef Fsqd
_refine_ls_weighting_details 'calc w=1/[\s^2^(Fo^2^)+(0.0347P)^2^+0.0000P] where P=(Fo^2^+2Fc^2^)/3'
_refine_ls_weighting_scheme calc
_refine_ls_wR_factor_gt 0.0534
_refine_ls_wR_factor_ref 0.0552
_reflns_number_gt 1932
_reflns_number_total 2119
_reflns_threshold_expression I>2sigma(I)
_cod_data_source_file im2422.cif
_cod_data_source_block I
_cod_database_code 2237647
_cod_database_fobs_code 2237647

loop_
_symmetry_equiv_pos_as_xyz
'x, y, z'
'-x, -y, -z'

loop_
_atom_site_type_symbol
_atom_site_label
_atom_site_fract_x
_atom_site_fract_y
_atom_site_fract_z
_atom_site_U_iso_or_equiv
_atom_site_adp_type
_atom_site_calc_flag
_atom_site_refinement_flags
_atom_site_occupancy
_atom_site_symmetry_multiplicity
Pb Pb1 0.24557(3) 0.11141(2) 0.47717(2) 0.02892(9) Uani d . 1 1
O O1 0.0452(5) 0.9117(4) 0.6086(4) 0.0281(8) Uani d . 1 1
O O2 0.3224(5) 0.8538(4) 0.6568(5) 0.0365(9) Uani d . 1 1
O O3 0.2253(5) 0.1995(4) 0.7194(4) 0.0343(9) Uani d . 1 1
O O4 -0.0248(6) 0.2448(5) 0.6332(5) 0.0382(10) Uani d . 1 1
O O5 0.3782(6) -0.0957(5) 0.3132(5) 0.0441(11) Uani d . 1 1
H H1 0.4881 -0.1412 0.3019 0.066 Uiso d R 1 1
H H2 0.2924 -0.1629 0.3379 0.066 Uiso d R 1 1
N N1 -0.2153(6) 0.5547(5) 0.9379(5) 0.0275(10) Uani d . 1 1
C C1 -0.1131(7) 0.6798(6) 0.8704(6) 0.0245(11) Uani d . 1 1
C C2 0.0591(7) 0.6774(5) 0.7553(5) 0.0220(11) Uani d . 1 1
C C3 0.1282(7) 0.5404(6) 0.7125(5) 0.0213(10) Uani d . 1 1
C C4 0.0148(7) 0.4140(6) 0.7758(5) 0.0233(11) Uani d . 1 1
C C5 -0.1579(7) 0.4255(6) 0.8888(6) 0.0271(12) Uani d . 1 1
C C6 -0.1922(8) 0.8214(6) 0.9291(6) 0.0341(13) Uani d . 1 1
H H6A -0.2907 0.8662 0.8872 0.051 Uiso calc R 1 1
H H6B -0.0882 0.8906 0.9060 0.051 Uiso calc R 1 1
H H6C -0.2481 0.7975 1.0315 0.051 Uiso calc R 1 1
C C7 0.1542(7) 0.8222(6) 0.6705(6) 0.0242(11) Uani d . 1 1
C C8 0.0752(7) 0.2736(6) 0.7103(6) 0.0243(11) Uani d . 1 1
C C9 -0.2867(8) 0.2946(7) 0.9630(7) 0.0379(14) Uani d . 1 1
H H9A -0.2869 0.2692 1.0611 0.057 Uiso calc R 1 1
H H9B -0.2388 0.2102 0.9154 0.057 Uiso calc R 1 1
H H9C -0.4172 0.3203 0.9603 0.057 Uiso calc R 1 1
C C10 0.3206(7) 0.5253(5) 0.5999(5) 0.0192(10) Uani d . 1 1
C C11 0.3313(7) 0.5098(6) 0.4608(5) 0.0249(11) Uani d . 1 1
H H11 0.2177 0.5160 0.4347 0.030 Uiso calc R 1 1
C C12 0.5090(7) 0.4854(6) 0.3615(5) 0.0241(11) Uani d . 1 1
H H12 0.5146 0.4761 0.2689 0.029 Uiso calc R 1 1

loop_
_atom_site_aniso_label
_atom_site_aniso_U_11
_atom_site_aniso_U_22
_atom_site_aniso_U_33
_atom_site_aniso_U_12
_atom_site_aniso_U_13
_atom_site_aniso_U_23
Pb1 0.02297(13) 0.02526(13) 0.03649(14) -0.00185(8) -0.00454(9) -0.00765(9)
O1 0.0269(19) 0.0225(19) 0.037(2) -0.0014(15) -0.0143(17) -0.0010(16)
O2 0.024(2) 0.029(2) 0.054(3) -0.0052(16) -0.0106(19) -0.0020(18)
O3 0.034(2) 0.029(2) 0.044(2) 0.0113(17) -0.0165(19) -0.0119(18)
O4 0.030(2) 0.036(2) 0.056(3) 0.0017(17) -0.017(2) -0.022(2)
O5 0.029(2) 0.048(3) 0.059(3) 0.0011(19) -0.013(2) -0.021(2)
N1 0.021(2) 0.031(3) 0.026(2) 0.0005(19) 0.0000(19) -0.008(2)
C1 0.020(3) 0.027(3) 0.026(3) 0.002(2) -0.006(2) -0.008(2)
C2 0.021(2) 0.018(3) 0.027(3) 0.002(2) -0.009(2) -0.004(2)
C3 0.020(2) 0.026(3) 0.018(2) 0.002(2) -0.006(2) -0.005(2)
C4 0.023(3) 0.022(3) 0.024(3) 0.001(2) -0.007(2) -0.005(2)
C5 0.021(3) 0.033(3) 0.027(3) -0.001(2) -0.009(2) -0.002(2)
C6 0.031(3) 0.029(3) 0.037(3) 0.006(2) 0.000(3) -0.014(2)
C7 0.024(3) 0.019(3) 0.027(3) 0.001(2) -0.001(2) -0.007(2)
C8 0.020(3) 0.021(3) 0.027(3) 0.002(2) -0.002(2) -0.003(2)
C9 0.030(3) 0.034(3) 0.041(4) -0.006(3) 0.001(3) -0.003(3)
C10 0.018(2) 0.017(2) 0.020(2) 0.0026(19) -0.003(2) -0.0028(19)
C11 0.020(2) 0.028(3) 0.029(3) 0.001(2) -0.011(2) -0.005(2)
C12 0.023(3) 0.030(3) 0.019(3) 0.001(2) -0.005(2) -0.004(2)

loop_
_atom_type_symbol
_atom_type_description
_atom_type_scat_dispersion_real
_atom_type_scat_dispersion_imag
_atom_type_scat_source
C C 0.0033 0.0016 'International Tables Vol C Tables 4.2.6.8 and 6.1.1.4'
H H 0.0000 0.0000 'International Tables Vol C Tables 4.2.6.8 and 6.1.1.4'
N N 0.0061 0.0033 'International Tables Vol C Tables 4.2.6.8 and 6.1.1.4'
O O 0.0106 0.0060 'International Tables Vol C Tables 4.2.6.8 and 6.1.1.4'
Pb Pb -3.3944 10.1111 'International Tables Vol C Tables 4.2.6.8 and 6.1.1.4'

loop_
_geom_angle_atom_site_label_1
_geom_angle_atom_site_label_2
_geom_angle_atom_site_label_3
_geom_angle_site_symmetry_1
_geom_angle_site_symmetry_3
_geom_angle
O1 Pb1 O4 1_545 . 79.28(13)
O1 Pb1 O1 1_545 2_566 66.21(14)
O4 Pb1 O1 . 2_566 75.30(12)
O1 Pb1 O3 1_545 . 89.30(13)
O4 Pb1 O3 . . 51.16(12)
O1 Pb1 O3 2_566 . 124.84(11)
O1 Pb1 O5 1_545 . 78.92(13)
O4 Pb1 O5 . . 151.48(13)
O1 Pb1 O5 2_566 . 79.19(12)
O3 Pb1 O5 . . 146.08(13)
C8 O3 Pb1 . . 87.8(3)
C8 O4 Pb1 . . 94.7(3)
O3 C8 O4 . . 122.3(5)
O3 C8 C4 . . 121.6(5)
O4 C8 C4 . . 115.8(4)
C7 O1 Pb1 . 1_565 104.5(3)
C7 O1 Pb1 . 2_566 136.9(3)
Pb1 O1 Pb1 1_565 2_566 113.79(14)
C5 N1 C1 . . 119.3(4)
Pb1 O5 H1 . . 125.1
Pb1 O5 H2 . . 107.8
H1 O5 H2 . . 106.8
N1 C1 C2 . . 122.0(5)
N1 C1 C6 . . 115.8(5)
C2 C1 C6 . . 122.2(5)
C3 C2 C1 . . 118.6(5)
C3 C2 C7 . . 120.8(5)
C1 C2 C7 . . 120.2(4)
C4 C3 C2 . . 118.8(5)
C4 C3 C10 . . 119.1(4)
C2 C3 C10 . . 122.1(5)
C3 C4 C5 . . 119.1(5)
C3 C4 C8 . . 117.7(4)
C5 C4 C8 . . 122.9(5)
N1 C5 C4 . . 121.7(5)
N1 C5 C9 . . 116.0(5)
C4 C5 C9 . . 122.3(5)
C1 C6 H6A . . 109.5
C1 C6 H6B . . 109.5
H6A C6 H6B . . 109.5
C1 C6 H6C . . 109.5
H6A C6 H6C . . 109.5
H6B C6 H6C . . 109.5
O2 C7 O1 . . 121.6(5)
O2 C7 C2 . . 124.0(5)
O1 C7 C2 . . 114.4(4)
C5 C9 H9A . . 109.5
C5 C9 H9B . . 109.5
H9A C9 H9B . . 109.5
C5 C9 H9C . . 109.5
H9A C9 H9C . . 109.5
H9B C9 H9C . . 109.5
C12 C10 C11 2_666 . 119.3(4)
C12 C10 C3 2_666 . 118.9(4)
C11 C10 C3 . . 121.6(4)
C12 C11 C10 . . 120.7(5)
C12 C11 H11 . . 119.7
C10 C11 H11 . . 119.7
C11 C12 C10 . 2_666 120.0(5)
C11 C12 H12 . . 120.0
C10 C12 H12 2_666 . 120.0

loop_
_geom_bond_atom_site_label_1
_geom_bond_atom_site_label_2
_geom_bond_site_symmetry_2
_geom_bond_distance
Pb1 O1 1_545 2.327(4)
Pb1 O4 . 2.472(4)
Pb1 O1 2_566 2.538(3)
Pb1 O3 . 2.638(4)
Pb1 O5 . 2.644(4)
O3 C8 . 1.248(6)
O4 C8 . 1.277(7)
C8 C4 . 1.510(7)
O1 C7 . 1.294(6)
O1 Pb1 1_565 2.327(4)
O1 Pb1 2_566 2.538(3)
N1 C5 . 1.338(7)
N1 C1 . 1.348(7)
O2 C7 . 1.230(6)
O5 H1 . 0.8500
O5 H2 . 0.8500
C1 C2 . 1.403(7)
C1 C6 . 1.507(7)
C2 C3 . 1.393(7)
C2 C7 . 1.507(7)
C3 C4 . 1.390(7)
C3 C10 . 1.501(7)
C4 C5 . 1.405(7)
C5 C9 . 1.494(8)
C6 H6A . 0.9600
C6 H6B . 0.9600
C6 H6C . 0.9600
C9 H9A . 0.9600
C9 H9B . 0.9600
C9 H9C . 0.9600
C10 C12 2_666 1.391(7)
C10 C11 . 1.395(7)
C11 C12 . 1.383(7)
C11 H11 . 0.9300
C12 C10 2_666 1.391(7)
C12 H12 . 0.9300

loop_
_geom_hbond_atom_site_label_D
_geom_hbond_atom_site_label_H
_geom_hbond_atom_site_label_A
_geom_hbond_site_symmetry_A
_geom_hbond_distance_DH
_geom_hbond_distance_HA
_geom_hbond_distance_DA
_geom_hbond_angle_DHA
O5 H2 O4 2_556 0.85 2.04 2.834(6) 155.3
O5 H1 O3 2_656 0.85 2.05 2.879(5) 165.4
